data_7219959
loop_
_publ_author_name
'Bai, Shi-Qiang'
'Jiang, Lu'
'Sun, Bin'
'Young, David James'
'Hor, T. S. Andy'

_publ_section_title
;
 Five Cu(i) and Zn(ii) clusters and coordination polymers of
 2-pyridyl-1,2,3-triazoles: synthesis, structures and luminescence
 properties
;
_journal_issue 17
_journal_name_full CrystEngComm
_journal_page_first 3305
_journal_paper_doi 10.1039/C4CE02282C
_journal_volume 17
_journal_year 2015
_chemical_formula_sum 'C19 H20 Cu4 I4 N8'
_chemical_formula_weight 1122.19
_chemical_name_systematic
; 
 ? 
;
_space_group_IT_number 15
_symmetry_cell_setting monoclinic
_symmetry_space_group_name_Hall '-C 2yc'
_symmetry_space_group_name_H-M 'C 1 2/c 1'
_atom_sites_solution_hydrogens geom
_atom_sites_solution_primary direct
_atom_sites_solution_secondary difmap
_audit_creation_method SHELXL-97
_audit_update_record
;
2014-11-17 deposited with the CCDC.
2015-03-18 downloaded from the CCDC.
;
_cell_angle_alpha 90.00
_cell_angle_beta 121.704(3)
_cell_angle_gamma 90.00
_cell_formula_units_Z 4
_cell_length_a 21.494(4)
_cell_length_b 8.3309(14)
_cell_length_c 18.367(3)
_cell_measurement_reflns_used 793
_cell_measurement_temperature 100(2)
_cell_measurement_theta_max 27.43
_cell_measurement_theta_min 2.23
_cell_volume 2798.1(8)
_computing_cell_refinement 'Bruker SMART'
_computing_data_collection 'Bruker SMART'
_computing_data_reduction 'Bruker SAINT'
_computing_molecular_graphics 'Bruker SHELXTL'
_computing_publication_material 'Bruker SHELXTL'
_computing_structure_refinement 'SHELXL-97 (Sheldrick, 1997)'
_computing_structure_solution 'SHELXS-97 (Sheldrick, 1990)'
_diffrn_ambient_temperature 100(2)
_diffrn_measured_fraction_theta_full 0.995
_diffrn_measured_fraction_theta_max 0.995
_diffrn_measurement_device_type 'CCD area detector'
_diffrn_measurement_method 'phi and omega scans'
_diffrn_radiation_monochromator graphite
_diffrn_radiation_source 'fine-focus sealed tube'
_diffrn_radiation_type MoK\a
_diffrn_radiation_wavelength 0.71073
_diffrn_reflns_av_R_equivalents 0.0429
_diffrn_reflns_av_unetI/netI 0.0485
_diffrn_reflns_limit_h_max 25
_diffrn_reflns_limit_h_min -27
_diffrn_reflns_limit_k_max 10
_diffrn_reflns_limit_k_min -9
_diffrn_reflns_limit_l_max 23
_diffrn_reflns_limit_l_min -21
_diffrn_reflns_number 9555
_diffrn_reflns_theta_full 27.50
_diffrn_reflns_theta_max 27.50
_diffrn_reflns_theta_min 2.23
_exptl_absorpt_coefficient_mu 7.437
_exptl_absorpt_correction_T_max 0.6662
_exptl_absorpt_correction_T_min 0.4219
_exptl_absorpt_correction_type multi-scan
_exptl_absorpt_process_details 'Sadabs, (Sheldrick 2008)'
_exptl_crystal_colour YELLOW
_exptl_crystal_density_diffrn 2.664
_exptl_crystal_density_meas ?
_exptl_crystal_density_method 'not measured'
_exptl_crystal_description PLATE
_exptl_crystal_F_000 2072
_exptl_crystal_size_max 0.20
_exptl_crystal_size_mid 0.10
_exptl_crystal_size_min 0.05
_refine_diff_density_max 1.492
_refine_diff_density_min -1.435
_refine_diff_density_rms 0.317
_refine_ls_extinction_method none
_refine_ls_goodness_of_fit_ref 1.162
_refine_ls_hydrogen_treatment constr
_refine_ls_matrix_type full
_refine_ls_number_parameters 159
_refine_ls_number_reflns 3191
_refine_ls_number_restraints 6
_refine_ls_restrained_S_all 1.162
_refine_ls_R_factor_all 0.0480
_refine_ls_R_factor_gt 0.0369
_refine_ls_shift/su_max 0.000
_refine_ls_shift/su_mean 0.000
_refine_ls_structure_factor_coef Fsqd
_refine_ls_weighting_details 'calc w=1/[\s^2^(Fo^2^)+(0.0611P)^2^+4.9581P] where P=(Fo^2^+2Fc^2^)/3'
_refine_ls_weighting_scheme calc
_refine_ls_wR_factor_gt 0.1006
_refine_ls_wR_factor_ref 0.1201
_reflns_number_gt 2701
_reflns_number_total 3191
_reflns_threshold_expression >2sigma(I)
_cod_data_source_file c4ce02282c1.cif
_cod_data_source_block d297
_cod_depositor_comments
;
The following automatic conversions were performed:

'_symmetry_cell_setting' value 'Monoclinic' changed to 'monoclinic'
according to
/usr/data/users/saulius/crontab/automatic-downloads/rss-feeds/RSC/lib/dictionaries/cif_core.dic
dictionary named 'cif_core.dic' version 2.4.2 from 2011-04-26.

'_exptl_absorpt_correction_type' value 'Multi-scan' changed to
'multi-scan' according to
/usr/data/users/saulius/crontab/automatic-downloads/rss-feeds/RSC/lib/dictionaries/cif_core.dic
dictionary named 'cif_core.dic' version 2.4.2 from 2011-04-26.

'_exptl_crystal_density_meas' value 'Not Measured' was changed to '?'
- the value is perceived as not measured.

Automatic conversion script
Id: cif_fix_values 3105 2015-03-04 15:46:00Z robertas 

 Adding full bibliography for 7219959--7219963.cif.
;
_cod_original_cell_volume 2798.2(8)
_cod_original_sg_symbol_H-M C2/c
_cod_database_code 7219959

loop_
_symmetry_equiv_pos_as_xyz
'x, y, z'
'-x, y, -z+1/2'
'x+1/2, y+1/2, z'
'-x+1/2, y+1/2, -z+1/2'
'-x, -y, -z'
'x, -y, z-1/2'
'-x+1/2, -y+1/2, -z'
'x+1/2, -y+1/2, z-1/2'

loop_
_atom_site_label
_atom_site_type_symbol
_atom_site_fract_x
_atom_site_fract_y
_atom_site_fract_z
_atom_site_U_iso_or_equiv
_atom_site_adp_type
_atom_site_occupancy
_atom_site_symmetry_multiplicity
_atom_site_calc_flag
_atom_site_refinement_flags
Cu1 Cu 0.67700(5) 0.32709(10) 0.08204(5) 0.0144(2) Uani 1 1 d .
Cu2 Cu 0.69419(5) 0.35106(10) -0.04979(5) 0.0157(2) Uani 1 1 d .
I1 I 0.63058(3) 0.57463(5) -0.01290(3) 0.01634(15) Uani 1 1 d .
I2 I 0.66297(2) 0.06336(5) -0.01096(3) 0.01444(14) Uani 1 1 d .
N1 N 0.6395(3) 0.2587(7) 0.1606(4) 0.0158(12) Uani 1 1 d .
N2 N 0.8034(3) 0.2741(7) 0.2611(3) 0.0115(11) Uani 1 1 d .
N3 N 0.7825(3) 0.2761(7) 0.1799(3) 0.0114(11) Uani 1 1 d .
N4 N 0.8315(3) 0.1924(7) 0.1723(4) 0.0132(12) Uani 1 1 d .
C1 C 0.5745(4) 0.1833(9) 0.1252(4) 0.0173(15) Uani 1 1 d U
H1 H 0.5425 0.1861 0.0648 0.021 Uiso 1 1 calc R
C2 C 0.5521(4) 0.1004(9) 0.1745(5) 0.0248(17) Uani 1 1 d .
H2 H 0.5057 0.0490 0.1475 0.030 Uiso 1 1 calc R
C3 C 0.5972(4) 0.0946(9) 0.2605(5) 0.0216(16) Uani 1 1 d .
H3 H 0.5833 0.0370 0.2944 0.026 Uiso 1 1 calc R
C4 C 0.6643(4) 0.1740(9) 0.2990(5) 0.0182(15) Uani 1 1 d .
H4 H 0.6964 0.1718 0.3594 0.022 Uiso 1 1 calc R
C5 C 0.6835(4) 0.2549(8) 0.2488(4) 0.0132(14) Uani 1 1 d .
C6 C 0.7550(4) 0.3440(8) 0.2878(4) 0.0139(14) Uani 1 1 d .
H6A H 0.7453 0.4580 0.2701 0.017 Uiso 1 1 calc R
H6B H 0.7800 0.3400 0.3509 0.017 Uiso 1 1 calc R
C7 C 0.8665(4) 0.1895(8) 0.3081(5) 0.0169(15) Uani 1 1 d .
H7 H 0.8929 0.1709 0.3681 0.020 Uiso 1 1 calc R
C8 C 0.8838(4) 0.1369(8) 0.2498(4) 0.0130(14) Uani 1 1 d .
C9 C 0.9466(4) 0.0433(8) 0.2597(4) 0.0124(14) Uani 1 1 d .
H9A H 0.9279 -0.0432 0.2163 0.015 Uiso 1 1 calc R
H9B H 0.9726 -0.0078 0.3169 0.015 Uiso 1 1 calc R
C10 C 1.0000 0.1453(12) 0.2500 0.014(2) Uani 1 2 d S
H10A H 0.9726 0.2152 0.1991 0.017 Uiso 0.50 1 calc PR
H10B H 1.0274 0.2152 0.3009 0.017 Uiso 0.50 1 calc PR

loop_
_atom_site_aniso_label
_atom_site_aniso_U_11
_atom_site_aniso_U_22
_atom_site_aniso_U_33
_atom_site_aniso_U_23
_atom_site_aniso_U_13
_atom_site_aniso_U_12
Cu1 0.0147(4) 0.0178(5) 0.0111(4) 0.0029(3) 0.0070(4) 0.0029(3)
Cu2 0.0181(5) 0.0182(5) 0.0135(4) 0.0009(3) 0.0101(4) 0.0031(3)
I1 0.0203(3) 0.0156(3) 0.0127(2) 0.00130(16) 0.0084(2) 0.00517(18)
I2 0.0161(3) 0.0146(3) 0.0125(2) -0.00142(16) 0.0074(2) -0.00305(17)
N1 0.019(3) 0.020(3) 0.012(3) 0.001(2) 0.010(3) 0.005(2)
N2 0.010(3) 0.013(3) 0.012(3) -0.001(2) 0.006(2) -0.002(2)
N3 0.011(3) 0.016(3) 0.007(3) -0.004(2) 0.005(2) -0.002(2)
N4 0.007(3) 0.018(3) 0.017(3) -0.001(2) 0.008(2) 0.000(2)
C1 0.016(3) 0.032(4) 0.007(3) 0.000(3) 0.008(3) -0.001(3)
C2 0.018(4) 0.019(4) 0.040(5) -0.004(3) 0.017(4) -0.003(3)
C3 0.022(4) 0.022(4) 0.029(4) 0.005(3) 0.019(4) -0.001(3)
C4 0.021(4) 0.024(4) 0.016(3) 0.003(3) 0.014(3) 0.008(3)
C5 0.014(3) 0.014(3) 0.011(3) 0.002(2) 0.007(3) 0.008(3)
C6 0.012(3) 0.019(4) 0.013(3) -0.001(3) 0.008(3) 0.002(3)
C7 0.010(3) 0.015(4) 0.021(4) 0.004(3) 0.005(3) -0.002(3)
C8 0.011(3) 0.014(3) 0.014(3) 0.005(3) 0.006(3) -0.001(3)
C9 0.013(3) 0.011(3) 0.013(3) 0.001(3) 0.006(3) 0.003(3)
C10 0.009(4) 0.022(5) 0.011(4) 0.000 0.005(4) 0.000

loop_
_atom_type_symbol
_atom_type_description
_atom_type_scat_dispersion_real
_atom_type_scat_dispersion_imag
_atom_type_scat_source
C C 0.0033 0.0016 'International Tables Vol C Tables 4.2.6.8 and 6.1.1.4'
H H 0.0000 0.0000 'International Tables Vol C Tables 4.2.6.8 and 6.1.1.4'
N N 0.0061 0.0033 'International Tables Vol C Tables 4.2.6.8 and 6.1.1.4'
Cu Cu 0.3201 1.2651 'International Tables Vol C Tables 4.2.6.8 and 6.1.1.4'
I I -0.4742 1.8119 'International Tables Vol C Tables 4.2.6.8 and 6.1.1.4'

loop_
_geom_angle_atom_site_label_1
_geom_angle_atom_site_label_2
_geom_angle_atom_site_label_3
_geom_angle
_geom_angle_site_symmetry_1
_geom_angle_site_symmetry_3
N3 Cu1 N1 89.3(2) . .
N3 Cu1 I1 128.27(16) . .
N1 Cu1 I1 123.06(17) . .
N3 Cu1 Cu2 101.24(16) . .
N1 Cu1 Cu2 162.47(17) . .
I1 Cu1 Cu2 60.23(3) . .
N3 Cu1 I2 95.15(16) . .
N1 Cu1 I2 105.20(17) . .
I1 Cu1 I2 110.67(3) . .
Cu2 Cu1 I2 60.31(3) . .
N4 Cu2 I1 122.51(16) 7_655 .
N4 Cu2 Cu1 155.08(16) 7_655 .
I1 Cu2 Cu1 57.98(3) . .
N4 Cu2 I2 99.99(16) 7_655 .
I1 Cu2 I2 109.33(4) . .
Cu1 Cu2 I2 60.93(3) . .
N4 Cu2 Cu2 105.31(16) 7_655 7_655
I1 Cu2 Cu2 132.06(5) . 7_655
Cu1 Cu2 Cu2 80.50(4) . 7_655
I2 Cu2 Cu2 61.42(4) . 7_655
N4 Cu2 I2 95.19(16) 7_655 7_655
I1 Cu2 I2 109.62(4) . 7_655
Cu1 Cu2 I2 108.14(4) . 7_655
I2 Cu2 I2 120.32(3) . 7_655
Cu2 Cu2 I2 58.90(4) 7_655 7_655
Cu1 I1 Cu2 61.80(3) . .
Cu2 I2 Cu1 58.76(3) . .
Cu2 I2 Cu2 59.68(3) . 7_655
Cu1 I2 Cu2 78.63(3) . 7_655
C1 N1 C5 116.9(6) . .
C1 N1 Cu1 118.5(5) . .
C5 N1 Cu1 123.1(5) . .
N3 N2 C7 111.1(6) . .
N3 N2 C6 119.4(5) . .
C7 N2 C6 129.2(6) . .
N2 N3 N4 107.2(5) . .
N2 N3 Cu1 123.7(4) . .
N4 N3 Cu1 125.7(4) . .
N3 N4 C8 109.5(5) . .
N3 N4 Cu2 115.9(4) . 7_655
C8 N4 Cu2 133.9(5) . 7_655
N1 C1 C2 122.4(7) . .
N1 C1 H1 118.8 . .
C2 C1 H1 118.8 . .
C3 C2 C1 119.4(7) . .
C3 C2 H2 120.3 . .
C1 C2 H2 120.3 . .
C2 C3 C4 119.4(7) . .
C2 C3 H3 120.3 . .
C4 C3 H3 120.3 . .
C5 C4 C3 119.2(7) . .
C5 C4 H4 120.4 . .
C3 C4 H4 120.4 . .
C4 C5 N1 122.6(7) . .
C4 C5 C6 121.0(6) . .
N1 C5 C6 116.4(6) . .
N2 C6 C5 111.6(5) . .
N2 C6 H6A 109.3 . .
C5 C6 H6A 109.3 . .
N2 C6 H6B 109.3 . .
C5 C6 H6B 109.3 . .
H6A C6 H6B 108.0 . .
N2 C7 C8 104.9(6) . .
N2 C7 H7 127.5 . .
C8 C7 H7 127.5 . .
N4 C8 C7 107.3(6) . .
N4 C8 C9 120.5(6) . .
C7 C8 C9 132.2(6) . .
C8 C9 C10 112.8(6) . .
C8 C9 H9A 109.0 . .
C10 C9 H9A 109.0 . .
C8 C9 H9B 109.0 . .
C10 C9 H9B 109.0 . .
H9A C9 H9B 107.8 . .
C9 C10 C9 111.6(8) 2_755 .
C9 C10 H10A 109.3 2_755 .
C9 C10 H10A 109.3 . .
C9 C10 H10B 109.3 2_755 .
C9 C10 H10B 109.3 . .
H10A C10 H10B 108.0 . .

loop_
_geom_bond_atom_site_label_1
_geom_bond_atom_site_label_2
_geom_bond_distance
_geom_bond_site_symmetry_2
Cu1 N3 2.067(6) .
Cu1 N1 2.069(6) .
Cu1 I1 2.5418(10) .
Cu1 Cu2 2.6420(12) .
Cu1 I2 2.7009(10) .
Cu2 N4 2.047(6) 7_655
Cu2 I1 2.6021(10) .
Cu2 I2 2.6844(10) .
Cu2 Cu2 2.7064(17) 7_655
Cu2 I2 2.7530(11) 7_655
I2 Cu2 2.7530(11) 7_655
N1 C1 1.347(9) .
N1 C5 1.382(9) .
N2 N3 1.311(7) .
N2 C7 1.361(9) .
N2 C6 1.483(9) .
N3 N4 1.331(8) .
N4 C8 1.350(9) .
N4 Cu2 2.047(6) 7_655
C1 C2 1.409(10) .
C1 H1 0.9500 .
C2 C3 1.352(11) .
C2 H2 0.9500 .
C3 C4 1.395(11) .
C3 H3 0.9500 .
C4 C5 1.369(10) .
C4 H4 0.9500 .
C5 C6 1.506(10) .
C6 H6A 0.9900 .
C6 H6B 0.9900 .
C7 C8 1.375(10) .
C7 H7 0.9500 .
C8 C9 1.486(9) .
C9 C10 1.512(9) .
C9 H9A 0.9900 .
C9 H9B 0.9900 .
C10 C9 1.512(9) 2_755
C10 H10A 0.9900 .
C10 H10B 0.9900 .
